data_7030543
loop_
_publ_author_name
'Zhang, Congying'
'Luo, Feng'
'Cheng, Bin'
'Li, Bin'
'Song, Haibin'
'Xu, Shansheng'
'Wang, Baiquan'

_publ_section_title
;
 Reactions of indenyl-functionalized imidazolium salts and
 N-heterocyclic carbenes with Ru3(CO)12
;
_journal_coden_ASTM DTARAF
_journal_issue 35
_journal_name_full 'Dalton Transactions'
_journal_page_first 7230
_journal_page_last 7235
_journal_paper_doi 10.1039/b906933j
_journal_year 2009
_chemical_formula_moiety 'C34 H28 N2 O8 Ru3'
_chemical_formula_sum 'C34 H28 N2 O8 Ru3'
_chemical_formula_weight 895.79
_space_group_IT_number 2
_symmetry_cell_setting triclinic
_symmetry_space_group_name_Hall '-P 1'
_symmetry_space_group_name_H-M 'P -1'
_atom_sites_solution_hydrogens geom
_atom_sites_solution_primary direct
_atom_sites_solution_secondary difmap
_audit_creation_method SHELXL-97
_cell_angle_alpha 91.674(2)
_cell_angle_beta 98.914(3)
_cell_angle_gamma 116.114(3)
_cell_formula_units_Z 4
_cell_length_a 14.419(3)
_cell_length_b 15.676(3)
_cell_length_c 16.866(3)
_cell_measurement_reflns_used 10906
_cell_measurement_temperature 113(2)
_cell_measurement_theta_max 27.9
_cell_measurement_theta_min 1.6
_cell_volume 3361.3(11)
_computing_cell_refinement CrystalClear
_computing_data_collection CrystalClear
_computing_data_reduction CrystalClear
_computing_publication_material 'CrystalStructure 3.7.0'
_computing_structure_refinement 'SHELXL-97 (Sheldrick, 1997)'
_computing_structure_solution 'SHELXS-97 (Sheldrick, 1990)'
_diffrn_ambient_temperature 113(2)
_diffrn_detector_area_resol_mean 7.31
_diffrn_measured_fraction_theta_full 0.988
_diffrn_measured_fraction_theta_max 0.988
_diffrn_measurement_device_type 'Rigaku Saturn'
_diffrn_measurement_method \w
_diffrn_radiation_monochromator confocal
_diffrn_radiation_source 'rotating anode'
_diffrn_radiation_type MoK\a
_diffrn_radiation_wavelength 0.71070
_diffrn_reflns_av_R_equivalents 0.1461
_diffrn_reflns_av_sigmaI/netI 0.2418
_diffrn_reflns_limit_h_max 18
_diffrn_reflns_limit_h_min -18
_diffrn_reflns_limit_k_max 20
_diffrn_reflns_limit_k_min -19
_diffrn_reflns_limit_l_max 22
_diffrn_reflns_limit_l_min -22
_diffrn_reflns_number 41332
_diffrn_reflns_theta_full 27.88
_diffrn_reflns_theta_max 27.88
_diffrn_reflns_theta_min 1.46
_diffrn_standards_decay_% 0
_diffrn_standards_interval_count 0
_diffrn_standards_interval_time 0
_diffrn_standards_number 0
_exptl_absorpt_coefficient_mu 1.384
_exptl_absorpt_correction_T_max 0.8515
_exptl_absorpt_correction_T_min 0.8299
_exptl_absorpt_correction_type multi-scan
_exptl_absorpt_process_details crystalclear
_exptl_crystal_colour colorless
_exptl_crystal_density_diffrn 1.770
_exptl_crystal_density_method 'not measured'
_exptl_crystal_description prism
_exptl_crystal_F_000 1768
_exptl_crystal_size_max 0.14
_exptl_crystal_size_mid 0.12
_exptl_crystal_size_min 0.12
_refine_diff_density_max 3.104
_refine_diff_density_min -1.516
_refine_diff_density_rms 0.212
_refine_ls_extinction_method none
_refine_ls_goodness_of_fit_ref 0.761
_refine_ls_hydrogen_treatment mixed
_refine_ls_matrix_type full
_refine_ls_number_parameters 861
_refine_ls_number_reflns 15841
_refine_ls_number_restraints 18
_refine_ls_restrained_S_all 0.761
_refine_ls_R_factor_all 0.0979
_refine_ls_R_factor_gt 0.0568
_refine_ls_shift/su_max 0.001
_refine_ls_shift/su_mean 0.000
_refine_ls_structure_factor_coef Fsqd
_refine_ls_weighting_details 'calc w=1/[\s^2^(Fo^2^)+(0.0401P)^2^+0.0000P] where P=(Fo^2^+2Fc^2^)/3'
_refine_ls_weighting_scheme calc
_refine_ls_wR_factor_gt 0.1244
_refine_ls_wR_factor_ref 0.1416
_reflns_number_gt 6754
_reflns_number_total 15841
_reflns_threshold_expression >2sigma(I)
_cod_duplicate_entry 7001975
_cod_data_source_file b906933j.txt
_cod_data_source_block 726843
_cod_original_cell_volume 3361.5(10)
_cod_database_code 7030543

loop_
_symmetry_equiv_pos_as_xyz
'x, y, z'
'-x, -y, -z'

loop_
_atom_site_label
_atom_site_type_symbol
_atom_site_fract_x
_atom_site_fract_y
_atom_site_fract_z
_atom_site_U_iso_or_equiv
_atom_site_adp_type
_atom_site_occupancy
_atom_site_symmetry_multiplicity
_atom_site_calc_flag
_atom_site_refinement_flags
Ru1 Ru 0.35856(4) 0.27546(4) 0.66633(4) 0.01763(15) Uani 1 1 d .
Ru2 Ru 0.51195(4) 0.26787(4) 0.78549(3) 0.01469(14) Uani 1 1 d D
Ru3 Ru 0.30592(5) 0.24429(4) 0.81788(4) 0.02092(16) Uani 1 1 d D
H1 H 0.421(2) 0.226(4) 0.857(3) 0.031 Uiso 1 1 d D
Ru4 Ru 0.63832(4) 0.89595(4) 0.83352(3) 0.01712(15) Uani 1 1 d .
Ru5 Ru 0.68989(4) 0.90121(4) 0.68114(4) 0.01819(15) Uani 1 1 d D
Ru6 Ru 0.48584(4) 0.75717(4) 0.71474(3) 0.01478(14) Uani 1 1 d D
H2 H 0.587(2) 0.777(2) 0.653(3) 0.022 Uiso 1 1 d D
N1 N 0.7169(4) 0.3514(4) 0.7050(3) 0.0163(13) Uani 1 1 d .
N2 N 0.5846(4) 0.2225(4) 0.6469(3) 0.0154(13) Uani 1 1 d .
N3 N 0.2808(4) 0.6758(4) 0.7961(3) 0.0149(13) Uani 1 1 d .
N4 N 0.4151(4) 0.6573(4) 0.8528(3) 0.0176(14) Uani 1 1 d .
O1 O 0.4778(4) 0.4742(3) 0.7577(3) 0.0342(14) Uani 1 1 d .
O2 O 0.4661(4) 0.3289(4) 0.5206(3) 0.0465(17) Uani 1 1 d .
O3 O 0.1759(4) 0.3096(4) 0.5822(4) 0.0460(18) Uani 1 1 d .
O4 O 0.4224(4) 0.4275(4) 0.9353(4) 0.0424(16) Uani 1 1 d .
O5 O 0.2082(4) 0.0992(4) 0.9323(4) 0.0456(17) Uani 1 1 d .
O6 O 0.1185(5) 0.2859(5) 0.7748(4) 0.061(2) Uani 1 1 d .
O7 O 0.6460(4) 0.4499(4) 0.9026(3) 0.0338(14) Uani 1 1 d .
O8 O 0.5956(4) 0.1513(4) 0.8835(3) 0.0299(14) Uani 1 1 d .
O9 O 0.5358(4) 0.8663(4) 0.9820(3) 0.0479(17) Uani 1 1 d .
O10 O 0.8219(4) 1.0832(4) 0.9157(4) 0.0525(18) Uani 1 1 d .
O11 O 0.5150(4) 0.9901(4) 0.7443(3) 0.0390(16) Uani 1 1 d .
O12 O 0.3479(4) 0.8211(4) 0.5991(3) 0.0342(15) Uani 1 1 d .
O13 O 0.4073(4) 0.5664(4) 0.6172(3) 0.0313(14) Uani 1 1 d .
O14 O 0.5658(4) 0.9806(4) 0.5661(3) 0.0398(16) Uani 1 1 d .
O15 O 0.7795(4) 0.8247(4) 0.5621(3) 0.0387(15) Uani 1 1 d .
O16 O 0.8831(4) 1.0957(4) 0.7159(4) 0.0466(17) Uani 1 1 d .
C1 C 0.4410(6) 0.3959(5) 0.7317(5) 0.029(2) Uani 1 1 d .
C2 C 0.4270(6) 0.3090(5) 0.5745(5) 0.0282(19) Uani 1 1 d .
C3 C 0.2435(6) 0.2963(5) 0.6140(5) 0.0262(19) Uani 1 1 d .
C4 C 0.3822(6) 0.3602(5) 0.8942(5) 0.0255(19) Uani 1 1 d .
C5 C 0.2476(6) 0.1574(6) 0.8922(5) 0.031(2) Uani 1 1 d .
C6 C 0.1892(7) 0.2706(6) 0.7920(5) 0.038(2) Uani 1 1 d .
C7 C 0.5962(5) 0.3826(5) 0.8588(4) 0.0218(17) Uani 1 1 d .
C8 C 0.5647(5) 0.1974(5) 0.8457(4) 0.0222(18) Uani 1 1 d .
C9 C 0.6854(6) 0.6090(5) 0.6849(5) 0.039(2) Uani 1 1 d .
H9A H 0.7463 0.6712 0.6864 0.058 Uiso 1 1 calc R
H9B H 0.6617 0.6039 0.7367 0.058 Uiso 1 1 calc R
H9C H 0.6285 0.6029 0.6415 0.058 Uiso 1 1 calc R
C10 C 0.7587(7) 0.5412(6) 0.5903(5) 0.050(3) Uani 1 1 d .
H10A H 0.7727 0.4871 0.5771 0.074 Uiso 1 1 calc R
H10B H 0.8241 0.6008 0.5966 0.074 Uiso 1 1 calc R
H10C H 0.7065 0.5433 0.5467 0.074 Uiso 1 1 calc R
C11 C 0.7165(6) 0.5291(5) 0.6693(5) 0.0275(19) Uani 1 1 d .
H11 H 0.6509 0.4671 0.6613 0.033 Uiso 1 1 calc R
C12 C 0.7924(5) 0.5232(5) 0.7369(4) 0.0182(16) Uani 1 1 d .
C13 C 0.8711(6) 0.6037(5) 0.7850(5) 0.0255(19) Uani 1 1 d .
H13 H 0.8772 0.6649 0.7741 0.031 Uiso 1 1 calc R
C14 C 0.9400(6) 0.5979(5) 0.8474(5) 0.030(2) Uani 1 1 d .
H14 H 0.9947 0.6548 0.8773 0.036 Uiso 1 1 calc R
C15 C 0.9314(5) 0.5113(5) 0.8674(5) 0.0265(19) Uani 1 1 d .
H15 H 0.9784 0.5086 0.9123 0.032 Uiso 1 1 calc R
C16 C 0.8547(5) 0.4272(5) 0.8229(4) 0.0179(16) Uani 1 1 d .
C17 C 0.7892(5) 0.4366(5) 0.7579(4) 0.0156(16) Uani 1 1 d U
C18 C 0.8447(5) 0.3324(5) 0.8465(4) 0.0214(17) Uani 1 1 d .
H18 H 0.7755 0.2821 0.8167 0.026 Uiso 1 1 calc R
C19 C 0.9312(6) 0.3109(5) 0.8211(5) 0.037(2) Uani 1 1 d .
H19A H 0.9206 0.2473 0.8349 0.056 Uiso 1 1 calc R
H19B H 1.0003 0.3590 0.8495 0.056 Uiso 1 1 calc R
H19C H 0.9277 0.3127 0.7627 0.056 Uiso 1 1 calc R
C20 C 0.8445(6) 0.3255(6) 0.9363(4) 0.036(2) Uani 1 1 d .
H20A H 0.7955 0.3474 0.9525 0.055 Uiso 1 1 calc R
H20B H 0.9154 0.3656 0.9670 0.055 Uiso 1 1 calc R
H20C H 0.8224 0.2589 0.9472 0.055 Uiso 1 1 calc R
C21 C 0.7452(5) 0.3202(5) 0.6391(4) 0.0231(18) Uani 1 1 d .
H21 H 0.8114 0.3505 0.6228 0.028 Uiso 1 1 calc R
C22 C 0.6624(5) 0.2394(5) 0.6024(4) 0.0227(18) Uani 1 1 d .
H22 H 0.6583 0.2018 0.5555 0.027 Uiso 1 1 calc R
C23 C 0.6166(5) 0.2902(5) 0.7094(4) 0.0151(16) Uani 1 1 d .
C24 C 0.4792(5) 0.1462(5) 0.6325(4) 0.0168(16) Uani 1 1 d .
H24A H 0.4805 0.0847 0.6421 0.020 Uiso 1 1 calc R
H24B H 0.4449 0.1412 0.5758 0.020 Uiso 1 1 calc R
C25 C 0.4190(5) 0.1675(4) 0.6890(4) 0.0113(14) Uani 1 1 d .
C26 C 0.3089(5) 0.1148(5) 0.6730(4) 0.0164(16) Uani 1 1 d U
C27 C 0.2356(5) 0.0350(5) 0.6116(4) 0.0175(16) Uani 1 1 d .
C28 C 0.2551(6) -0.0218(5) 0.5578(4) 0.0248(19) Uani 1 1 d .
H28 H 0.3247 -0.0129 0.5578 0.030 Uiso 1 1 calc R
C29 C 0.1702(6) -0.0919(5) 0.5042(5) 0.032(2) Uani 1 1 d .
H29 H 0.1826 -0.1294 0.4658 0.038 Uiso 1 1 calc R
C30 C 0.0681(6) -0.1080(5) 0.5057(5) 0.034(2) Uani 1 1 d .
H30 H 0.0113 -0.1557 0.4683 0.041 Uiso 1 1 calc R
C31 C 0.0489(6) -0.0547(6) 0.5616(5) 0.038(2) Uani 1 1 d .
H31 H -0.0213 -0.0671 0.5641 0.045 Uiso 1 1 calc R
C32 C 0.1332(6) 0.0176(5) 0.6145(5) 0.0246(19) Uani 1 1 d .
C33 C 0.1326(5) 0.0831(5) 0.6801(5) 0.030(2) Uani 1 1 d .
H33A H 0.0944 0.0462 0.7212 0.036 Uiso 1 1 calc R
H33B H 0.0984 0.1222 0.6579 0.036 Uiso 1 1 calc R
C34 C 0.2483(5) 0.1467(5) 0.7170(4) 0.0180(16) Uani 1 1 d .
C35 C 0.5742(6) 0.8778(5) 0.9268(5) 0.0264(19) Uani 1 1 d .
C36 C 0.7530(6) 1.0136(5) 0.8860(5) 0.0277(19) Uani 1 1 d .
C37 C 0.5566(6) 0.9452(5) 0.7712(5) 0.030(2) Uani 1 1 d .
C38 C 0.4003(6) 0.7976(5) 0.6425(5) 0.0240(18) Uani 1 1 d .
C39 C 0.4351(5) 0.6386(5) 0.6533(4) 0.0222(18) Uani 1 1 d .
C40 C 0.6117(6) 0.9500(5) 0.6079(5) 0.0267(19) Uani 1 1 d .
C41 C 0.7443(6) 0.8543(5) 0.6044(5) 0.0256(19) Uani 1 1 d .
C42 C 0.2480(7) 0.8362(6) 0.9155(5) 0.051(3) Uani 1 1 d .
H42A H 0.2268 0.7685 0.9219 0.077 Uiso 1 1 calc R
H42B H 0.1874 0.8492 0.9145 0.077 Uiso 1 1 calc R
H42C H 0.3038 0.8759 0.9609 0.077 Uiso 1 1 calc R
C43 C 0.2886(6) 0.8592(5) 0.8366(5) 0.0273(19) Uani 1 1 d .
H43 H 0.3546 0.8517 0.8418 0.033 Uiso 1 1 calc R
C44 C 0.3180(6) 0.9650(5) 0.8260(5) 0.041(2) Uani 1 1 d .
H44A H 0.2567 0.9764 0.8272 0.062 Uiso 1 1 calc R
H44B H 0.3408 0.9796 0.7741 0.062 Uiso 1 1 calc R
H44C H 0.3753 1.0060 0.8699 0.062 Uiso 1 1 calc R
C45 C 0.2104(6) 0.7889(5) 0.7664(4) 0.0224(18) Uani 1 1 d .
C46 C 0.1355(6) 0.8089(6) 0.7190(5) 0.031(2) Uani 1 1 d .
H46 H 0.1328 0.8672 0.7309 0.038 Uiso 1 1 calc R
C47 C 0.0649(6) 0.7444(6) 0.6545(5) 0.038(2) Uani 1 1 d .
H47 H 0.0121 0.7573 0.6242 0.045 Uiso 1 1 calc R
C48 C 0.0716(6) 0.6619(6) 0.6346(5) 0.035(2) Uani 1 1 d .
H48 H 0.0249 0.6197 0.5889 0.042 Uiso 1 1 calc R
C49 C 0.1440(5) 0.6387(5) 0.6792(5) 0.0230(18) Uani 1 1 d .
C50 C 0.2113(5) 0.7042(5) 0.7452(4) 0.0200(17) Uani 1 1 d .
C51 C 0.0474(7) 0.4635(6) 0.6679(6) 0.060(3) Uani 1 1 d .
H51A H -0.0138 0.4657 0.6351 0.090 Uiso 1 1 calc R
H51B H 0.0421 0.4664 0.7250 0.090 Uiso 1 1 calc R
H51C H 0.0494 0.4039 0.6517 0.090 Uiso 1 1 calc R
C52 C 0.1465(6) 0.5475(5) 0.6552(5) 0.030(2) Uani 1 1 d .
H52 H 0.2077 0.5455 0.6907 0.036 Uiso 1 1 calc R
C53 C 0.1601(6) 0.5399(6) 0.5668(5) 0.039(2) Uani 1 1 d .
H53A H 0.2252 0.5941 0.5594 0.058 Uiso 1 1 calc R
H53B H 0.1002 0.5406 0.5309 0.058 Uiso 1 1 calc R
H53C H 0.1636 0.4801 0.5541 0.058 Uiso 1 1 calc R
C54 C 0.2529(6) 0.6231(5) 0.8605(4) 0.0252(19) Uani 1 1 d .
H54 H 0.1865 0.5988 0.8766 0.030 Uiso 1 1 calc R
C55 C 0.3367(5) 0.6125(5) 0.8962(4) 0.0248(18) Uani 1 1 d .
H55 H 0.3409 0.5802 0.9424 0.030 Uiso 1 1 calc R
C56 C 0.3826(5) 0.6966(5) 0.7911(4) 0.0159(16) Uani 1 1 d .
C57 C 0.5221(5) 0.6675(5) 0.8657(4) 0.0161(16) Uani 1 1 d .
H57A H 0.5210 0.6049 0.8531 0.019 Uiso 1 1 calc R
H57B H 0.5569 0.6913 0.9227 0.019 Uiso 1 1 calc R
C58 C 0.5807(5) 0.7376(4) 0.8105(4) 0.0138(15) Uani 1 1 d .
C59 C 0.6923(5) 0.7773(5) 0.8239(4) 0.0158(16) Uani 1 1 d .
C60 C 0.7659(5) 0.7618(5) 0.8874(4) 0.0178(16) Uani 1 1 d .
C61 C 0.7497(6) 0.6923(5) 0.9390(4) 0.0215(17) Uani 1 1 d .
H61 H 0.6810 0.6428 0.9382 0.026 Uiso 1 1 calc R
C62 C 0.8341(6) 0.6957(5) 0.9915(5) 0.028(2) Uani 1 1 d .
H62 H 0.8239 0.6482 1.0276 0.034 Uiso 1 1 calc R
C63 C 0.9341(6) 0.7675(6) 0.9924(5) 0.036(2) Uani 1 1 d .
H63 H 0.9915 0.7696 1.0302 0.043 Uiso 1 1 calc R
C64 C 0.9524(6) 0.8360(6) 0.9398(5) 0.035(2) Uani 1 1 d .
H64 H 1.0216 0.8848 0.9407 0.042 Uiso 1 1 calc R
C65 C 0.8683(6) 0.8326(5) 0.8856(4) 0.0239(18) Uani 1 1 d .
C66 C 0.8668(5) 0.8931(5) 0.8179(4) 0.0244(18) Uani 1 1 d .
H66A H 0.9056 0.8850 0.7770 0.029 Uiso 1 1 calc R
H66B H 0.8988 0.9615 0.8387 0.029 Uiso 1 1 calc R
C67 C 0.7498(5) 0.8559(5) 0.7818(4) 0.0182(16) Uani 1 1 d .
C68 C 0.8113(6) 1.0244(6) 0.7038(5) 0.034(2) Uani 1 1 d .

loop_
_atom_site_aniso_label
_atom_site_aniso_U_11
_atom_site_aniso_U_22
_atom_site_aniso_U_33
_atom_site_aniso_U_23
_atom_site_aniso_U_13
_atom_site_aniso_U_12
Ru1 0.0152(3) 0.0176(3) 0.0181(3) 0.0041(3) 0.0029(2) 0.0055(3)
Ru2 0.0123(3) 0.0168(3) 0.0120(3) 0.0004(2) 0.0028(2) 0.0037(2)
Ru3 0.0180(3) 0.0247(4) 0.0220(4) 0.0042(3) 0.0092(3) 0.0095(3)
Ru4 0.0183(3) 0.0164(3) 0.0138(3) -0.0003(2) 0.0011(2) 0.0060(3)
Ru5 0.0158(3) 0.0196(3) 0.0156(3) 0.0031(3) 0.0039(2) 0.0045(3)
Ru6 0.0131(3) 0.0178(3) 0.0111(3) 0.0020(2) 0.0022(2) 0.0049(3)
N1 0.016(3) 0.017(3) 0.014(3) 0.004(3) 0.005(3) 0.005(3)
N2 0.011(3) 0.015(3) 0.016(3) -0.001(2) 0.001(2) 0.003(3)
N3 0.013(3) 0.016(3) 0.016(3) 0.007(3) 0.006(2) 0.005(3)
N4 0.014(3) 0.025(4) 0.014(3) 0.005(3) 0.002(2) 0.009(3)
O1 0.049(4) 0.012(3) 0.033(4) -0.003(3) 0.014(3) 0.004(3)
O2 0.047(4) 0.069(5) 0.026(4) 0.024(3) 0.023(3) 0.022(4)
O3 0.026(3) 0.051(4) 0.063(5) 0.015(4) 0.000(3) 0.022(3)
O4 0.041(4) 0.033(4) 0.044(4) -0.004(3) 0.016(3) 0.006(3)
O5 0.053(4) 0.040(4) 0.051(4) 0.021(3) 0.032(3) 0.019(3)
O6 0.050(5) 0.092(6) 0.072(5) 0.015(4) 0.024(4) 0.054(4)
O7 0.030(3) 0.031(4) 0.028(3) -0.008(3) 0.005(3) 0.004(3)
O8 0.023(3) 0.032(3) 0.034(4) 0.012(3) 0.002(3) 0.013(3)
O9 0.051(4) 0.064(5) 0.032(4) 0.006(3) 0.023(3) 0.024(4)
O10 0.042(4) 0.039(4) 0.052(5) -0.010(3) 0.011(3) -0.003(3)
O11 0.050(4) 0.062(4) 0.031(4) 0.022(3) 0.015(3) 0.046(4)
O12 0.034(3) 0.047(4) 0.032(4) 0.014(3) 0.005(3) 0.027(3)
O13 0.029(3) 0.022(3) 0.035(4) -0.009(3) 0.000(3) 0.007(3)
O14 0.039(4) 0.049(4) 0.042(4) 0.021(3) 0.015(3) 0.026(3)
O15 0.027(3) 0.053(4) 0.036(4) -0.010(3) 0.013(3) 0.016(3)
O16 0.041(4) 0.035(4) 0.044(4) 0.004(3) 0.009(3) -0.001(3)
C1 0.036(5) 0.026(5) 0.023(5) 0.011(4) 0.011(4) 0.011(4)
C2 0.023(5) 0.033(5) 0.022(5) 0.002(4) -0.004(4) 0.009(4)
C3 0.030(5) 0.019(4) 0.030(5) 0.003(4) 0.008(4) 0.011(4)
C4 0.025(5) 0.022(5) 0.028(5) 0.006(4) 0.017(4) 0.004(4)
C5 0.031(5) 0.030(5) 0.031(5) 0.005(4) 0.013(4) 0.012(4)
C6 0.034(5) 0.046(6) 0.041(6) 0.002(5) 0.019(4) 0.021(5)
C7 0.020(4) 0.019(4) 0.025(4) -0.001(3) 0.013(3) 0.004(3)
C8 0.010(4) 0.033(5) 0.016(4) 0.006(3) 0.008(3) 0.002(3)
C9 0.037(5) 0.036(6) 0.041(6) 0.008(4) -0.001(4) 0.017(4)
C10 0.050(6) 0.076(8) 0.033(6) 0.015(5) 0.012(5) 0.036(6)
C11 0.030(5) 0.016(4) 0.037(5) 0.005(4) 0.009(4) 0.010(4)
C12 0.020(4) 0.011(4) 0.023(4) 0.004(3) 0.007(3) 0.006(3)
C13 0.029(5) 0.013(4) 0.035(5) 0.005(4) 0.007(4) 0.009(4)
C14 0.019(4) 0.027(5) 0.033(5) -0.011(4) 0.002(4) 0.001(4)
C15 0.019(4) 0.022(5) 0.031(5) -0.001(4) -0.004(4) 0.006(4)
C16 0.015(4) 0.019(4) 0.018(4) 0.000(3) 0.004(3) 0.006(3)
C17 0.005(3) 0.019(4) 0.020(4) -0.003(3) 0.004(3) 0.002(3)
C18 0.011(4) 0.026(5) 0.021(4) 0.005(3) 0.000(3) 0.004(3)
C19 0.042(5) 0.037(6) 0.045(6) 0.014(4) 0.017(5) 0.026(5)
C20 0.045(6) 0.045(6) 0.022(5) 0.015(4) 0.009(4) 0.022(5)
C21 0.013(4) 0.029(5) 0.023(4) -0.005(3) 0.006(3) 0.004(3)
C22 0.014(4) 0.027(5) 0.023(4) -0.001(3) 0.010(3) 0.004(3)
C23 0.012(4) 0.018(4) 0.010(4) 0.003(3) 0.004(3) 0.000(3)
C24 0.017(4) 0.020(4) 0.014(4) 0.001(3) 0.001(3) 0.009(3)
C25 0.015(4) 0.013(4) 0.009(3) 0.003(3) -0.001(3) 0.010(3)
C26 0.020(4) 0.006(3) 0.014(4) 0.001(3) 0.001(3) -0.001(3)
C27 0.011(4) 0.015(4) 0.021(4) 0.009(3) 0.002(3) 0.001(3)
C28 0.021(4) 0.018(4) 0.019(4) 0.004(3) -0.002(3) -0.003(3)
C29 0.037(5) 0.020(5) 0.024(5) 0.001(4) -0.001(4) 0.002(4)
C30 0.022(5) 0.023(5) 0.040(6) 0.001(4) -0.009(4) -0.001(4)
C31 0.018(5) 0.034(6) 0.047(6) 0.011(5) -0.008(4) 0.002(4)
C32 0.015(4) 0.019(4) 0.034(5) 0.011(4) 0.000(3) 0.004(3)
C33 0.020(4) 0.028(5) 0.042(6) 0.018(4) 0.009(4) 0.009(4)
C34 0.017(4) 0.016(4) 0.017(4) 0.010(3) 0.004(3) 0.003(3)
C35 0.032(5) 0.024(5) 0.020(4) -0.003(3) 0.003(4) 0.010(4)
C36 0.031(5) 0.016(4) 0.032(5) 0.002(4) 0.012(4) 0.005(4)
C37 0.045(5) 0.029(5) 0.024(5) 0.001(4) 0.014(4) 0.022(4)
C38 0.024(5) 0.027(5) 0.025(5) 0.007(4) 0.019(4) 0.011(4)
C39 0.020(4) 0.027(5) 0.021(4) 0.013(4) 0.007(3) 0.010(4)
C40 0.026(5) 0.032(5) 0.023(5) 0.008(4) 0.014(4) 0.011(4)
C41 0.017(4) 0.028(5) 0.026(5) -0.001(4) 0.004(3) 0.005(4)
C42 0.057(7) 0.057(7) 0.026(5) 0.009(5) 0.015(5) 0.011(5)
C43 0.030(5) 0.036(5) 0.025(5) 0.009(4) 0.015(4) 0.019(4)
C44 0.042(6) 0.030(5) 0.048(6) 0.004(4) 0.012(5) 0.012(4)
C45 0.025(4) 0.028(5) 0.022(4) 0.014(4) 0.009(3) 0.017(4)
C46 0.032(5) 0.029(5) 0.041(6) 0.018(4) 0.012(4) 0.019(4)
C47 0.021(5) 0.056(7) 0.037(6) 0.019(5) 0.003(4) 0.017(5)
C48 0.029(5) 0.043(6) 0.030(5) -0.001(4) -0.007(4) 0.019(4)
C49 0.016(4) 0.022(5) 0.025(4) 0.008(3) 0.006(3) 0.003(3)
C50 0.012(4) 0.027(5) 0.023(4) 0.015(4) 0.009(3) 0.009(3)
C51 0.056(7) 0.039(6) 0.078(9) 0.016(6) 0.031(6) 0.009(5)
C52 0.021(4) 0.033(5) 0.027(5) -0.004(4) -0.001(4) 0.005(4)
C53 0.029(5) 0.055(6) 0.026(5) -0.003(4) 0.003(4) 0.015(5)
C54 0.019(4) 0.031(5) 0.026(5) 0.011(4) 0.009(3) 0.009(4)
C55 0.018(4) 0.036(5) 0.018(4) 0.012(4) 0.011(3) 0.007(4)
C56 0.016(4) 0.020(4) 0.013(4) 0.005(3) 0.008(3) 0.007(3)
C57 0.016(4) 0.014(4) 0.016(4) 0.003(3) -0.005(3) 0.006(3)
C58 0.019(4) 0.007(4) 0.011(4) -0.001(3) -0.001(3) 0.004(3)
C59 0.016(4) 0.025(4) 0.014(4) 0.002(3) 0.006(3) 0.015(3)
C60 0.009(4) 0.020(4) 0.023(4) -0.003(3) 0.000(3) 0.006(3)
C61 0.019(4) 0.023(5) 0.022(4) 0.001(3) 0.001(3) 0.011(4)
C62 0.029(5) 0.034(5) 0.027(5) 0.007(4) 0.000(4) 0.020(4)
C63 0.027(5) 0.055(6) 0.032(5) 0.006(5) -0.005(4) 0.026(5)
C64 0.011(4) 0.040(6) 0.043(6) -0.002(4) -0.005(4) 0.005(4)
C65 0.023(4) 0.022(5) 0.023(4) -0.001(3) -0.004(3) 0.009(4)
C66 0.018(4) 0.012(4) 0.038(5) 0.000(3) 0.006(4) 0.003(3)
C67 0.016(4) 0.020(4) 0.022(4) 0.001(3) 0.003(3) 0.010(3)
C68 0.029(5) 0.035(6) 0.035(5) 0.010(4) 0.003(4) 0.011(4)

loop_
_atom_type_symbol
_atom_type_description
_atom_type_scat_dispersion_real
_atom_type_scat_dispersion_imag
_atom_type_scat_source
C C 0.0033 0.0016 'International Tables Vol C Tables 4.2.6.8 and 6.1.1.4'
H H 0.0000 0.0000 'International Tables Vol C Tables 4.2.6.8 and 6.1.1.4'
N N 0.0061 0.0033 'International Tables Vol C Tables 4.2.6.8 and 6.1.1.4'
O O 0.0106 0.0060 'International Tables Vol C Tables 4.2.6.8 and 6.1.1.4'
Ru Ru -1.2594 0.8363 'International Tables Vol C Tables 4.2.6.8 and 6.1.1.4'

loop_
_geom_angle_atom_site_label_1
_geom_angle_atom_site_label_2
_geom_angle_atom_site_label_3
_geom_angle
C3 Ru1 C1 99.9(3)
C3 Ru1 C2 91.4(3)
C1 Ru1 C2 97.0(3)
C3 Ru1 C25 145.3(3)
C1 Ru1 C25 114.2(3)
C2 Ru1 C25 90.3(3)
C3 Ru1 C34 91.1(3)
C1 Ru1 C34 121.5(3)
C2 Ru1 C34 140.3(3)
C25 Ru1 C34 66.6(2)
C3 Ru1 C26 111.3(3)
C1 Ru1 C26 140.0(3)
C2 Ru1 C26 106.4(3)
C25 Ru1 C26 36.0(2)
C34 Ru1 C26 37.4(2)
C3 Ru1 Ru3 99.6(2)
C1 Ru1 Ru3 74.6(2)
C2 Ru1 Ru3 167.1(2)
C25 Ru1 Ru3 84.49(17)
C34 Ru1 Ru3 46.87(18)
C26 Ru1 Ru3 75.96(17)
C3 Ru1 Ru2 161.7(2)
C1 Ru1 Ru2 68.3(2)
C2 Ru1 Ru2 103.6(2)
C25 Ru1 Ru2 46.69(16)
C34 Ru1 Ru2 84.09(17)
C26 Ru1 Ru2 74.81(17)
Ru3 Ru1 Ru2 64.40(2)
C8 Ru2 C7 92.7(3)
C8 Ru2 C23 91.0(3)
C7 Ru2 C23 97.2(3)
C8 Ru2 C25 100.1(3)
C7 Ru2 C25 166.6(3)
C23 Ru2 C25 78.5(3)
C8 Ru2 Ru1 149.8(2)
C7 Ru2 Ru1 116.1(2)
C23 Ru2 Ru1 93.97(18)
C25 Ru2 Ru1 52.22(17)
C8 Ru2 Ru3 113.5(2)
C7 Ru2 Ru3 96.0(2)
C23 Ru2 Ru3 151.43(18)
C25 Ru2 Ru3 82.75(18)
Ru1 Ru2 Ru3 57.46(2)
C8 Ru2 H1 78.6(11)
C7 Ru2 H1 88.5(18)
C23 Ru2 H1 168.4(14)
C25 Ru2 H1 98.0(18)
Ru1 Ru2 H1 92.5(12)
Ru3 Ru2 H1 36.2(11)
C5 Ru3 C6 95.0(3)
C5 Ru3 C4 98.0(3)
C6 Ru3 C4 91.5(3)
C5 Ru3 C34 97.2(3)
C6 Ru3 C34 89.6(3)
C4 Ru3 C34 164.6(3)
C5 Ru3 Ru1 148.8(2)
C6 Ru3 Ru1 93.4(3)
C4 Ru3 Ru1 111.7(2)
C34 Ru3 Ru1 52.83(18)
C5 Ru3 Ru2 116.0(2)
C6 Ru3 Ru2 148.7(3)
C4 Ru3 Ru2 88.1(2)
C34 Ru3 Ru2 83.05(19)
Ru1 Ru3 Ru2 58.144(19)
C5 Ru3 H1 81.4(12)
C6 Ru3 H1 172.1(16)
C4 Ru3 H1 82.1(18)
C34 Ru3 H1 97.8(18)
Ru1 Ru3 H1 93.2(12)
Ru2 Ru3 H1 36.2(11)
C37 Ru4 C35 98.4(3)
C37 Ru4 C36 99.4(3)
C35 Ru4 C36 90.9(3)
C37 Ru4 C67 121.8(3)
C35 Ru4 C67 138.9(3)
C36 Ru4 C67 90.7(3)
C37 Ru4 C58 115.3(3)
C35 Ru4 C58 89.9(3)
C36 Ru4 C58 144.8(3)
C67 Ru4 C58 66.5(2)
C37 Ru4 C59 140.3(3)
C35 Ru4 C59 106.1(3)
C36 Ru4 C59 110.7(3)
C67 Ru4 C59 36.5(2)
C58 Ru4 C59 36.3(2)
C37 Ru4 Ru5 74.6(2)
C35 Ru4 Ru5 168.4(2)
C36 Ru4 Ru5 99.4(2)
C67 Ru4 Ru5 47.25(18)
C58 Ru4 Ru5 84.95(17)
C59 Ru4 Ru5 75.52(17)
C37 Ru4 Ru6 68.9(2)
C35 Ru4 Ru6 104.4(2)
C36 Ru4 Ru6 161.7(2)
C67 Ru4 Ru6 84.29(18)
C58 Ru4 Ru6 47.12(16)
C59 Ru4 Ru6 74.99(17)
Ru5 Ru4 Ru6 64.55(2)
C41 Ru5 C68 94.0(3)
C41 Ru5 C40 98.6(3)
C68 Ru5 C40 92.1(3)
C41 Ru5 C67 97.3(3)
C68 Ru5 C67 89.9(3)
C40 Ru5 C67 163.8(3)
C41 Ru5 Ru4 148.1(2)
C68 Ru5 Ru4 96.2(3)
C40 Ru5 Ru4 111.1(2)
C67 Ru5 Ru4 52.68(19)
C41 Ru5 Ru6 113.9(2)
C68 Ru5 Ru6 151.7(3)
C40 Ru5 Ru6 88.0(2)
C67 Ru5 Ru6 82.66(19)
Ru4 Ru5 Ru6 57.83(2)
C41 Ru5 H2 77.7(11)
C68 Ru5 H2 171.3(12)
C40 Ru5 H2 92.0(17)
C67 Ru5 H2 88.3(17)
Ru4 Ru5 H2 89.5(13)
Ru6 Ru5 H2 36.3(11)
C39 Ru6 C38 93.2(3)
C39 Ru6 C56 90.9(3)
C38 Ru6 C56 97.7(3)
C39 Ru6 C58 98.9(3)
C38 Ru6 C58 167.2(3)
C56 Ru6 C58 78.3(3)
C39 Ru6 Ru4 148.9(2)
C38 Ru6 Ru4 116.3(2)
C56 Ru6 Ru4 94.17(19)
C58 Ru6 Ru4 52.59(17)
C39 Ru6 Ru5 113.1(2)
C38 Ru6 Ru5 95.7(2)
C56 Ru6 Ru5 151.80(19)
C58 Ru6 Ru5 83.22(19)
Ru4 Ru6 Ru5 57.62(2)
C39 Ru6 H2 76.8(11)
C38 Ru6 H2 97.6(17)
C56 Ru6 H2 160.8(15)
C58 Ru6 H2 89.1(17)
Ru4 Ru6 H2 89.4(13)
Ru5 Ru6 H2 36.3(11)
C23 N1 C21 109.5(6)
C23 N1 C17 128.7(6)
C21 N1 C17 121.8(6)
C23 N2 C22 111.7(6)
C23 N2 C24 120.0(6)
C22 N2 C24 128.3(6)
C56 N3 C54 109.1(6)
C56 N3 C50 127.5(6)
C54 N3 C50 123.4(6)
C56 N4 C55 111.0(6)
C56 N4 C57 119.5(6)
C55 N4 C57 129.5(6)
O1 C1 Ru1 164.6(7)
O2 C2 Ru1 179.3(7)
O3 C3 Ru1 179.1(7)
O4 C4 Ru3 176.6(8)
O5 C5 Ru3 174.6(8)
O6 C6 Ru3 178.6(8)
O7 C7 Ru2 179.5(7)
O8 C8 Ru2 178.4(6)
C11 C9 H9A 109.5
C11 C9 H9B 109.5
H9A C9 H9B 109.5
C11 C9 H9C 109.5
H9A C9 H9C 109.5
H9B C9 H9C 109.5
C11 C10 H10A 109.5
C11 C10 H10B 109.5
H10A C10 H10B 109.5
C11 C10 H10C 109.5
H10A C10 H10C 109.5
H10B C10 H10C 109.5
C12 C11 C9 114.2(7)
C12 C11 C10 111.2(6)
C9 C11 C10 108.8(6)
C12 C11 H11 107.4
C9 C11 H11 107.4
C10 C11 H11 107.4
C13 C12 C17 114.8(6)
C13 C12 C11 122.4(6)
C17 C12 C11 122.8(6)
C14 C13 C12 122.2(7)
C14 C13 H13 118.9
C12 C13 H13 118.9
C15 C14 C13 120.8(7)
C15 C14 H14 119.6
C13 C14 H14 119.6
C14 C15 C16 120.8(7)
C14 C15 H15 119.6
C16 C15 H15 119.6
C15 C16 C17 116.5(7)
C15 C16 C18 120.2(6)
C17 C16 C18 123.3(6)
C16 C17 C12 124.9(7)
C16 C17 N1 117.7(6)
C12 C17 N1 117.3(6)
C16 C18 C20 112.0(6)
C16 C18 C19 111.4(6)
C20 C18 C19 110.9(6)
C16 C18 H18 107.4
C20 C18 H18 107.4
C19 C18 H18 107.4
C18 C19 H19A 109.5
C18 C19 H19B 109.5
H19A C19 H19B 109.5
C18 C19 H19C 109.5
H19A C19 H19C 109.5
H19B C19 H19C 109.5
C18 C20 H20A 109.5
C18 C20 H20B 109.5
H20A C20 H20B 109.5
C18 C20 H20C 109.5
H20A C20 H20C 109.5
H20B C20 H20C 109.5
C22 C21 N1 108.0(6)
C22 C21 H21 126.0
N1 C21 H21 126.0
C21 C22 N2 105.6(6)
C21 C22 H22 127.2
N2 C22 H22 127.2
N2 C23 N1 105.2(6)
N2 C23 Ru2 115.5(5)
N1 C23 Ru2 139.0(5)
N2 C24 C25 108.3(5)
N2 C24 H24A 110.0
C25 C24 H24A 110.0
N2 C24 H24B 110.0
C25 C24 H24B 110.0
H24A C24 H24B 108.4
C26 C25 C24 117.8(6)
C26 C25 Ru2 127.8(5)
C24 C25 Ru2 114.4(4)
C26 C25 Ru1 74.7(4)
C24 C25 Ru1 121.6(4)
Ru2 C25 Ru1 81.1(2)
C25 C26 C34 118.4(6)
C25 C26 C27 132.4(7)
C34 C26 C27 108.8(6)
C25 C26 Ru1 69.3(4)
C34 C26 Ru1 68.9(4)
C27 C26 Ru1 127.2(5)
C32 C27 C28 120.3(7)
C32 C27 C26 109.3(7)
C28 C27 C26 130.4(7)
C29 C28 C27 118.5(7)
C29 C28 H28 120.8
C27 C28 H28 120.8
C30 C29 C28 121.2(8)
C30 C29 H29 119.4
C28 C29 H29 119.4
C31 C30 C29 120.0(7)
C31 C30 H30 120.0
C29 C30 H30 120.0
C30 C31 C32 119.5(8)
C30 C31 H31 120.2
C32 C31 H31 120.2
C27 C32 C31 120.3(8)
C27 C32 C33 110.2(7)
C31 C32 C33 129.5(7)
C32 C33 C34 105.6(6)
C32 C33 H33A 110.6
C34 C33 H33A 110.6
C32 C33 H33B 110.6
C34 C33 H33B 110.6
H33A C33 H33B 108.8
C26 C34 C33 106.1(6)
C26 C34 Ru3 126.5(5)
C33 C34 Ru3 126.9(5)
C26 C34 Ru1 73.7(4)
C33 C34 Ru1 125.8(5)
Ru3 C34 Ru1 80.3(2)
O9 C35 Ru4 179.5(7)
O10 C36 Ru4 178.5(8)
O11 C37 Ru4 166.9(7)
O12 C38 Ru6 179.3(7)
O13 C39 Ru6 177.7(7)
O14 C40 Ru5 178.3(7)
O15 C41 Ru5 176.1(7)
C43 C42 H42A 109.5
C43 C42 H42B 109.5
H42A C42 H42B 109.5
C43 C42 H42C 109.5
H42A C42 H42C 109.5
H42B C42 H42C 109.5
C45 C43 C42 110.9(6)
C45 C43 C44 114.4(6)
C42 C43 C44 108.9(7)
C45 C43 H43 107.5
C42 C43 H43 107.5
C44 C43 H43 107.5
C43 C44 H44A 109.5
C43 C44 H44B 109.5
H44A C44 H44B 109.5
C43 C44 H44C 109.5
H44A C44 H44C 109.5
H44B C44 H44C 109.5
C50 C45 C46 116.8(7)
C50 C45 C43 122.0(7)
C46 C45 C43 121.2(7)
C47 C46 C45 120.7(8)
C47 C46 H46 119.6
C45 C46 H46 119.6
C48 C47 C46 119.9(8)
C48 C47 H47 120.1
C46 C47 H47 120.1
C47 C48 C49 121.7(8)
C47 C48 H48 119.1
C49 C48 H48 119.1
C48 C49 C50 116.4(7)
C48 C49 C52 119.3(7)
C50 C49 C52 124.3(7)
C45 C50 C49 124.4(7)
C45 C50 N3 119.3(7)
C49 C50 N3 116.3(7)
C52 C51 H51A 109.5
C52 C51 H51B 109.5
H51A C51 H51B 109.5
C52 C51 H51C 109.5
H51A C51 H51C 109.5
H51B C51 H51C 109.5
C49 C52 C51 109.9(7)
C49 C52 C53 112.1(7)
C51 C52 C53 110.0(7)
C49 C52 H52 108.2
C51 C52 H52 108.2
C53 C52 H52 108.2
C52 C53 H53A 109.5
C52 C53 H53B 109.5
H53A C53 H53B 109.5
C52 C53 H53C 109.5
H53A C53 H53C 109.5
H53B C53 H53C 109.5
C55 C54 N3 107.9(6)
C55 C54 H54 126.1
N3 C54 H54 126.1
C54 C55 N4 106.8(6)
C54 C55 H55 126.6
N4 C55 H55 126.6
N4 C56 N3 105.3(6)
N4 C56 Ru6 116.2(5)
N3 C56 Ru6 138.3(5)
N4 C57 C58 107.5(5)
N4 C57 H57A 110.2
C58 C57 H57A 110.2
N4 C57 H57B 110.2
C58 C57 H57B 110.2
H57A C57 H57B 108.5
C59 C58 C57 118.8(6)
C59 C58 Ru6 126.2(5)
C57 C58 Ru6 114.8(4)
C59 C58 Ru4 74.8(4)
C57 C58 Ru4 123.5(5)
Ru6 C58 Ru4 80.3(2)
C58 C59 C67 119.2(6)
C58 C59 C60 129.8(6)
C67 C59 C60 110.1(6)
C58 C59 Ru4 68.9(4)
C67 C59 Ru4 68.8(4)
C60 C59 Ru4 125.6(5)
C61 C60 C65 120.5(6)
C61 C60 C59 131.9(6)
C65 C60 C59 107.5(6)
C62 C61 C60 119.0(7)
C62 C61 H61 120.5
C60 C61 H61 120.5
C61 C62 C63 120.5(7)
C61 C62 H62 119.8
C63 C62 H62 119.8
C64 C63 C62 121.4(7)
C64 C63 H63 119.3
C62 C63 H63 119.3
C63 C64 C65 118.7(7)
C63 C64 H64 120.7
C65 C64 H64 120.7
C64 C65 C60 119.7(7)
C64 C65 C66 129.7(7)
C60 C65 C66 110.5(6)
C65 C66 C67 104.4(6)
C65 C66 H66A 110.9
C67 C66 H66A 110.9
C65 C66 H66B 110.9
C67 C66 H66B 110.9
H66A C66 H66B 108.9
C59 C67 C66 107.4(6)
C59 C67 Ru5 126.8(5)
C66 C67 Ru5 125.4(5)
C59 C67 Ru4 74.7(4)
C66 C67 Ru4 125.0(5)
Ru5 C67 Ru4 80.1(2)
O16 C68 Ru5 178.5(9)

loop_
_geom_bond_atom_site_label_1
_geom_bond_atom_site_label_2
_geom_bond_distance
Ru1 C3 1.919(8)
Ru1 C1 1.921(8)
Ru1 C2 1.926(8)
Ru1 C25 2.236(6)
Ru1 C34 2.243(6)
Ru1 C26 2.307(6)
Ru1 Ru3 2.7742(9)
Ru1 Ru2 2.7953(9)
Ru2 C8 1.843(8)
Ru2 C7 1.929(7)
Ru2 C23 2.052(6)
Ru2 C25 2.059(6)
Ru2 Ru3 2.9679(10)
Ru2 H1 1.84(3)
Ru3 C5 1.885(8)
Ru3 C6 1.894(8)
Ru3 C4 1.958(8)
Ru3 C34 2.054(7)
Ru3 H1 1.84(3)
Ru4 C37 1.885(8)
Ru4 C35 1.913(8)
Ru4 C36 1.920(8)
Ru4 C67 2.243(7)
Ru4 C58 2.243(6)
Ru4 C59 2.321(6)
Ru4 Ru5 2.7778(9)
Ru4 Ru6 2.7840(9)
Ru5 C41 1.897(8)
Ru5 C68 1.927(8)
Ru5 C40 1.940(8)
Ru5 C67 2.071(7)
Ru5 Ru6 2.9698(9)
Ru5 H2 1.84(3)
Ru6 C39 1.876(8)
Ru6 C38 1.917(8)
Ru6 C56 2.049(6)
Ru6 C58 2.070(6)
Ru6 H2 1.84(3)
N1 C23 1.354(8)
N1 C21 1.388(8)
N1 C17 1.444(8)
N2 C23 1.343(8)
N2 C22 1.379(8)
N2 C24 1.438(8)
N3 C56 1.374(8)
N3 C54 1.386(8)
N3 C50 1.444(8)
N4 C56 1.350(8)
N4 C55 1.376(8)
N4 C57 1.460(8)
O1 C1 1.141(8)
O2 C2 1.124(8)
O3 C3 1.141(8)
O4 C4 1.107(8)
O5 C5 1.145(8)
O6 C6 1.143(8)
O7 C7 1.139(8)
O8 C8 1.161(8)
O9 C35 1.134(8)
O10 C36 1.135(8)
O11 C37 1.169(8)
O12 C38 1.154(8)
O13 C39 1.139(8)
O14 C40 1.149(8)
O15 C41 1.132(8)
O16 C68 1.125(8)
C9 C11 1.531(9)
C9 H9A 0.9800
C9 H9B 0.9800
C9 H9C 0.9800
C10 C11 1.533(10)
C10 H10A 0.9800
C10 H10B 0.9800
C10 H10C 0.9800
C11 C12 1.489(10)
C11 H11 1.0000
C12 C13 1.391(9)
C12 C17 1.395(9)
C13 C14 1.365(9)
C13 H13 0.9500
C14 C15 1.365(9)
C14 H14 0.9500
C15 C16 1.388(9)
C15 H15 0.9500
C16 C17 1.389(9)
C16 C18 1.501(9)
C18 C20 1.521(9)
C18 C19 1.543(9)
C18 H18 1.0000
C19 H19A 0.9800
C19 H19B 0.9800
C19 H19C 0.9800
C20 H20A 0.9800
C20 H20B 0.9800
C20 H20C 0.9800
C21 C22 1.344(9)
C21 H21 0.9500
C22 H22 0.9500
C24 C25 1.506(8)
C24 H24A 0.9900
C24 H24B 0.9900
C25 C26 1.405(8)
C26 C34 1.459(9)
C26 C27 1.475(9)
C27 C32 1.388(9)
C27 C28 1.396(9)
C28 C29 1.393(9)
C28 H28 0.9500
C29 C30 1.385(10)
C29 H29 0.9500
C30 C31 1.379(11)
C30 H30 0.9500
C31 C32 1.397(10)
C31 H31 0.9500
C32 C33 1.490(10)
C33 C34 1.530(9)
C33 H33A 0.9900
C33 H33B 0.9900
C42 C43 1.526(10)
C42 H42A 0.9800
C42 H42B 0.9800
C42 H42C 0.9800
C43 C45 1.517(10)
C43 C44 1.543(9)
C43 H43 1.0000
C44 H44A 0.9800
C44 H44B 0.9800
C44 H44C 0.9800
C45 C50 1.370(9)
C45 C46 1.396(9)
C46 C47 1.388(10)
C46 H46 0.9500
C47 C48 1.374(10)
C47 H47 0.9500
C48 C49 1.376(9)
C48 H48 0.9500
C49 C50 1.400(9)
C49 C52 1.491(10)
C51 C52 1.510(10)
C51 H51A 0.9800
C51 H51B 0.9800
C51 H51C 0.9800
C52 C53 1.541(10)
C52 H52 1.0000
C53 H53A 0.9800
C53 H53B 0.9800
C53 H53C 0.9800
C54 C55 1.344(9)
C54 H54 0.9500
C55 H55 0.9500
C57 C58 1.508(8)
C57 H57A 0.9900
C57 H57B 0.9900
C58 C59 1.423(9)
C59 C67 1.430(9)
C59 C60 1.490(9)
C60 C61 1.376(9)
C60 C65 1.409(9)
C61 C62 1.370(9)
C61 H61 0.9500
C62 C63 1.382(10)
C62 H62 0.9500
C63 C64 1.374(10)
C63 H63 0.9500
C64 C65 1.380(9)
C64 H64 0.9500
C65 C66 1.510(9)
C66 C67 1.534(9)
C66 H66A 0.9900
C66 H66B 0.9900

loop_
_geom_torsion_atom_site_label_1
_geom_torsion_atom_site_label_2
_geom_torsion_atom_site_label_3
_geom_torsion_atom_site_label_4
_geom_torsion
C3 Ru1 Ru2 C8 111.8(8)
C1 Ru1 Ru2 C8 163.8(5)
C2 Ru1 Ru2 C8 -103.9(5)
C25 Ru1 Ru2 C8 -26.7(5)
C34 Ru1 Ru2 C8 36.5(5)
C26 Ru1 Ru2 C8 -0.4(5)
Ru3 Ru1 Ru2 C8 81.1(4)
C3 Ru1 Ru2 C7 -49.3(7)
C1 Ru1 Ru2 C7 2.8(3)
C2 Ru1 Ru2 C7 95.0(3)
C25 Ru1 Ru2 C7 172.3(3)
C34 Ru1 Ru2 C7 -124.5(3)
C26 Ru1 Ru2 C7 -161.4(3)
Ru3 Ru1 Ru2 C7 -80.0(2)
C3 Ru1 Ru2 C23 -149.3(7)
C1 Ru1 Ru2 C23 -97.3(3)
C2 Ru1 Ru2 C23 -5.0(3)
C25 Ru1 Ru2 C23 72.2(3)
C34 Ru1 Ru2 C23 135.4(3)
C26 Ru1 Ru2 C23 98.5(3)
Ru3 Ru1 Ru2 C23 179.97(19)
C3 Ru1 Ru2 C25 138.5(7)
C1 Ru1 Ru2 C25 -169.5(3)
C2 Ru1 Ru2 C25 -77.2(3)
C34 Ru1 Ru2 C25 63.2(3)
C26 Ru1 Ru2 C25 26.3(3)
Ru3 Ru1 Ru2 C25 107.8(2)
C3 Ru1 Ru2 Ru3 30.7(7)
C1 Ru1 Ru2 Ru3 82.8(2)
C2 Ru1 Ru2 Ru3 175.0(2)
C25 Ru1 Ru2 Ru3 -107.8(2)
C34 Ru1 Ru2 Ru3 -44.56(19)
C26 Ru1 Ru2 Ru3 -81.45(18)
C3 Ru1 Ru3 C5 101.1(5)
C1 Ru1 Ru3 C5 -161.2(5)
C2 Ru1 Ru3 C5 -110.7(11)
C25 Ru1 Ru3 C5 -44.2(5)
C34 Ru1 Ru3 C5 18.7(5)
C26 Ru1 Ru3 C5 -8.6(5)
Ru2 Ru1 Ru3 C5 -88.3(5)
C3 Ru1 Ru3 C6 -4.5(3)
C1 Ru1 Ru3 C6 93.2(3)
C2 Ru1 Ru3 C6 143.8(11)
C25 Ru1 Ru3 C6 -149.7(3)
C34 Ru1 Ru3 C6 -86.9(4)
C26 Ru1 Ru3 C6 -114.2(3)
Ru2 Ru1 Ru3 C6 166.1(3)
C3 Ru1 Ru3 C4 -97.5(3)
C1 Ru1 Ru3 C4 0.2(3)
C2 Ru1 Ru3 C4 50.8(11)
C25 Ru1 Ru3 C4 117.3(3)
C34 Ru1 Ru3 C4 -179.9(3)
C26 Ru1 Ru3 C4 152.8(3)
Ru2 Ru1 Ru3 C4 73.1(2)
C3 Ru1 Ru3 C34 82.4(3)
C1 Ru1 Ru3 C34 -179.9(3)
C2 Ru1 Ru3 C34 -129.4(11)
C25 Ru1 Ru3 C34 -62.9(3)
C26 Ru1 Ru3 C34 -27.3(3)
Ru2 Ru1 Ru3 C34 -107.0(2)
C3 Ru1 Ru3 Ru2 -170.6(2)
C1 Ru1 Ru3 Ru2 -72.9(2)
C2 Ru1 Ru3 Ru2 -22.4(10)
C25 Ru1 Ru3 Ru2 44.12(16)
C34 Ru1 Ru3 Ru2 107.0(2)
C26 Ru1 Ru3 Ru2 79.65(18)
C8 Ru2 Ru3 C5 -2.4(4)
C7 Ru2 Ru3 C5 -98.0(4)
C23 Ru2 Ru3 C5 144.8(5)
C25 Ru2 Ru3 C5 95.5(3)
Ru1 Ru2 Ru3 C5 144.8(3)
C8 Ru2 Ru3 C6 -174.6(6)
C7 Ru2 Ru3 C6 89.8(6)
C23 Ru2 Ru3 C6 -27.5(6)
C25 Ru2 Ru3 C6 -76.8(5)
Ru1 Ru2 Ru3 C6 -27.4(5)
C8 Ru2 Ru3 C4 95.6(3)
C7 Ru2 Ru3 C4 0.0(3)
C23 Ru2 Ru3 C4 -117.2(5)
C25 Ru2 Ru3 C4 -166.5(3)
Ru1 Ru2 Ru3 C4 -117.2(2)
C8 Ru2 Ru3 C34 -97.1(3)
C7 Ru2 Ru3 C34 167.4(3)
C23 Ru2 Ru3 C34 50.1(4)
C25 Ru2 Ru3 C34 0.8(2)
Ru1 Ru2 Ru3 C34 50.15(18)
C8 Ru2 Ru3 Ru1 -147.2(2)
C7 Ru2 Ru3 Ru1 117.2(2)
C23 Ru2 Ru3 Ru1 -0.1(4)
C25 Ru2 Ru3 Ru1 -49.36(17)
C37 Ru4 Ru5 C41 -157.7(5)
C35 Ru4 Ru5 C41 -103.8(12)
C36 Ru4 Ru5 C41 105.0(5)
C67 Ru4 Ru5 C41 22.7(5)
C58 Ru4 Ru5 C41 -39.7(4)
C59 Ru4 Ru5 C41 -4.1(5)
Ru6 Ru4 Ru5 C41 -84.1(4)
C37 Ru4 Ru5 C68 94.4(3)
C35 Ru4 Ru5 C68 148.3(11)
C36 Ru4 Ru5 C68 -2.9(3)
C67 Ru4 Ru5 C68 -85.2(3)
C58 Ru4 Ru5 C68 -147.6(3)
C59 Ru4 Ru5 C68 -112.0(3)
Ru6 Ru4 Ru5 C68 168.0(2)
C37 Ru4 Ru5 C40 -0.3(3)
C35 Ru4 Ru5 C40 53.6(11)
C36 Ru4 Ru5 C40 -97.6(3)
C67 Ru4 Ru5 C40 -179.9(3)
C58 Ru4 Ru5 C40 117.7(3)
C59 Ru4 Ru5 C40 153.3(3)
Ru6 Ru4 Ru5 C40 73.3(2)
C37 Ru4 Ru5 C67 179.6(3)
C35 Ru4 Ru5 C67 -126.5(11)
C36 Ru4 Ru5 C67 82.3(3)
C58 Ru4 Ru5 C67 -62.5(3)
C59 Ru4 Ru5 C67 -26.8(3)
Ru6 Ru4 Ru5 C67 -106.9(2)
C37 Ru4 Ru5 Ru6 -73.6(2)
C35 Ru4 Ru5 Ru6 -19.7(11)
C36 Ru4 Ru5 Ru6 -170.9(2)
C67 Ru4 Ru5 Ru6 106.9(2)
C58 Ru4 Ru5 Ru6 44.40(16)
C59 Ru4 Ru5 Ru6 80.02(17)
C37 Ru4 Ru6 C39 163.6(5)
C35 Ru4 Ru6 C39 -102.9(5)
C36 Ru4 Ru6 C39 111.1(8)
C67 Ru4 Ru6 C39 36.2(5)
C58 Ru4 Ru6 C39 -26.8(5)
C59 Ru4 Ru6 C39 0.3(5)
Ru5 Ru4 Ru6 C39 81.2(4)
C37 Ru4 Ru6 C38 2.9(3)
C35 Ru4 Ru6 C38 96.5(3)
C36 Ru4 Ru6 C38 -49.6(8)
C67 Ru4 Ru6 C38 -124.4(3)
C58 Ru4 Ru6 C38 172.5(3)
C59 Ru4 Ru6 C38 -160.3(3)
Ru5 Ru4 Ru6 C38 -79.5(2)
C37 Ru4 Ru6 C56 -97.8(3)
C35 Ru4 Ru6 C56 -4.2(3)
C36 Ru4 Ru6 C56 -150.3(8)
C67 Ru4 Ru6 C56 134.9(3)
C58 Ru4 Ru6 C56 71.8(3)
C59 Ru4 Ru6 C56 98.9(3)
Ru5 Ru4 Ru6 C56 179.79(19)
C37 Ru4 Ru6 C58 -169.6(3)
C35 Ru4 Ru6 C58 -76.0(3)
C36 Ru4 Ru6 C58 137.9(8)
C67 Ru4 Ru6 C58 63.1(3)
C59 Ru4 Ru6 C58 27.2(3)
Ru5 Ru4 Ru6 C58 108.0(2)
C37 Ru4 Ru6 Ru5 82.4(2)
C35 Ru4 Ru6 Ru5 176.0(2)
C36 Ru4 Ru6 Ru5 29.9(7)
C67 Ru4 Ru6 Ru5 -44.93(18)
C58 Ru4 Ru6 Ru5 -108.0(2)
C59 Ru4 Ru6 Ru5 -80.84(17)
C41 Ru5 Ru6 C39 -1.5(3)
C68 Ru5 Ru6 C39 -172.2(5)
C40 Ru5 Ru6 C39 97.0(3)
C67 Ru5 Ru6 C39 -96.2(3)
Ru4 Ru5 Ru6 C39 -146.4(2)
C41 Ru5 Ru6 C38 -97.5(3)
C68 Ru5 Ru6 C38 91.8(5)
C40 Ru5 Ru6 C38 1.0(3)
C67 Ru5 Ru6 C38 167.8(3)
Ru4 Ru5 Ru6 C38 117.7(2)
C41 Ru5 Ru6 C56 144.4(5)
C68 Ru5 Ru6 C56 -26.3(6)
C40 Ru5 Ru6 C56 -117.1(5)
C67 Ru5 Ru6 C56 49.7(4)
Ru4 Ru5 Ru6 C56 -0.4(4)
C41 Ru5 Ru6 C58 95.3(3)
C68 Ru5 Ru6 C58 -75.4(5)
C40 Ru5 Ru6 C58 -166.2(3)
C67 Ru5 Ru6 C58 0.6(3)
Ru4 Ru5 Ru6 C58 -49.53(18)
C41 Ru5 Ru6 Ru4 144.9(2)
C68 Ru5 Ru6 Ru4 -25.9(5)
C40 Ru5 Ru6 Ru4 -116.6(2)
C67 Ru5 Ru6 Ru4 50.12(19)
C3 Ru1 C1 O1 -23(3)
C2 Ru1 C1 O1 69(3)
C25 Ru1 C1 O1 163(2)
C34 Ru1 C1 O1 -121(2)
C26 Ru1 C1 O1 -165(2)
Ru3 Ru1 C1 O1 -121(3)
Ru2 Ru1 C1 O1 171(3)
C3 Ru1 C2 O2 7(72)
C1 Ru1 C2 O2 -93(72)
C25 Ru1 C2 O2 152(72)
C34 Ru1 C2 O2 100(72)
C26 Ru1 C2 O2 119(72)
Ru3 Ru1 C2 O2 -142(71)
Ru2 Ru1 C2 O2 -163(100)
C1 Ru1 C3 O3 72(51)
C2 Ru1 C3 O3 -26(51)
C25 Ru1 C3 O3 -118(51)
C34 Ru1 C3 O3 -166(100)
C26 Ru1 C3 O3 -134(51)
Ru3 Ru1 C3 O3 148(51)
Ru2 Ru1 C3 O3 120(51)
C5 Ru3 C4 O4 -119(12)
C6 Ru3 C4 O4 -24(12)
C34 Ru3 C4 O4 70(12)
Ru1 Ru3 C4 O4 70(12)
Ru2 Ru3 C4 O4 125(12)
C6 Ru3 C5 O5 84(8)
C4 Ru3 C5 O5 176(8)
C34 Ru3 C5 O5 -6(8)
Ru1 Ru3 C5 O5 -21(8)
Ru2 Ru3 C5 O5 -92(8)
C5 Ru3 C6 O6 -121(35)
C4 Ru3 C6 O6 141(35)
C34 Ru3 C6 O6 -23(35)
Ru1 Ru3 C6 O6 29(35)
Ru2 Ru3 C6 O6 52(36)
C8 Ru2 C7 O7 -28(80)
C23 Ru2 C7 O7 -119(80)
C25 Ru2 C7 O7 170(100)
Ru1 Ru2 C7 O7 143(80)
Ru3 Ru2 C7 O7 86(80)
C7 Ru2 C8 O8 136(25)
C23 Ru2 C8 O8 -127(25)
C25 Ru2 C8 O8 -48(25)
Ru1 Ru2 C8 O8 -27(25)
Ru3 Ru2 C8 O8 38(25)
C9 C11 C12 C13 -34.7(10)
C10 C11 C12 C13 88.9(9)
C9 C11 C12 C17 144.1(7)
C10 C11 C12 C17 -92.3(8)
C17 C12 C13 C14 0.5(11)
C11 C12 C13 C14 179.4(7)
C12 C13 C14 C15 -2.9(12)
C13 C14 C15 C16 2.4(12)
C14 C15 C16 C17 0.4(11)
C14 C15 C16 C18 -178.8(6)
C15 C16 C17 C12 -2.9(11)
C18 C16 C17 C12 176.2(6)
C15 C16 C17 N1 173.0(6)
C18 C16 C17 N1 -7.9(10)
C13 C12 C17 C16 2.5(11)
C11 C12 C17 C16 -176.5(7)
C13 C12 C17 N1 -173.4(6)
C11 C12 C17 N1 7.7(10)
C23 N1 C17 C16 91.2(8)
C21 N1 C17 C16 -88.2(8)
C23 N1 C17 C12 -92.7(8)
C21 N1 C17 C12 88.0(8)
C15 C16 C18 C20 48.2(9)
C17 C16 C18 C20 -130.9(7)
C15 C16 C18 C19 -76.7(9)
C17 C16 C18 C19 104.3(8)
C23 N1 C21 C22 0.0(8)
C17 N1 C21 C22 179.4(6)
N1 C21 C22 N2 -0.2(8)
C23 N2 C22 C21 0.4(8)
C24 N2 C22 C21 178.4(6)
C22 N2 C23 N1 -0.4(8)
C24 N2 C23 N1 -178.6(5)
C22 N2 C23 Ru2 -175.5(4)
C24 N2 C23 Ru2 6.2(8)
C21 N1 C23 N2 0.2(7)
C17 N1 C23 N2 -179.2(6)
C21 N1 C23 Ru2 173.6(6)
C17 N1 C23 Ru2 -5.8(12)
C8 Ru2 C23 N2 87.5(5)
C7 Ru2 C23 N2 -179.7(5)
C25 Ru2 C23 N2 -12.6(5)
Ru1 Ru2 C23 N2 -62.7(5)
Ru3 Ru2 C23 N2 -62.7(7)
C8 Ru2 C23 N1 -85.4(8)
C7 Ru2 C23 N1 7.4(8)
C25 Ru2 C23 N1 174.5(8)
Ru1 Ru2 C23 N1 124.4(7)
Ru3 Ru2 C23 N1 124.4(6)
C23 N2 C24 C25 7.5(8)
C22 N2 C24 C25 -170.5(6)
N2 C24 C25 C26 165.5(6)
N2 C24 C25 Ru2 -17.6(6)
N2 C24 C25 Ru1 76.9(6)
C8 Ru2 C25 C26 104.0(6)
C7 Ru2 C25 C26 -94.2(13)
C23 Ru2 C25 C26 -167.0(6)
Ru1 Ru2 C25 C26 -62.7(5)
Ru3 Ru2 C25 C26 -8.7(6)
C8 Ru2 C25 C24 -72.5(5)
C7 Ru2 C25 C24 89.3(12)
C23 Ru2 C25 C24 16.5(5)
Ru1 Ru2 C25 C24 120.8(5)
Ru3 Ru2 C25 C24 174.8(5)
C8 Ru2 C25 Ru1 166.7(2)
C7 Ru2 C25 Ru1 -31.5(12)
C23 Ru2 C25 Ru1 -104.3(2)
Ru3 Ru2 C25 Ru1 54.02(13)
C3 Ru1 C25 C26 -25.3(7)
C1 Ru1 C25 C26 144.0(4)
C2 Ru1 C25 C26 -118.2(4)
C34 Ru1 C25 C26 28.6(4)
Ru3 Ru1 C25 C26 73.6(4)
Ru2 Ru1 C25 C26 133.3(5)
C3 Ru1 C25 C24 88.2(7)
C1 Ru1 C25 C24 -102.5(5)
C2 Ru1 C25 C24 -4.6(5)
C34 Ru1 C25 C24 142.1(6)
C26 Ru1 C25 C24 113.5(7)
Ru3 Ru1 C25 C24 -172.8(5)
Ru2 Ru1 C25 C24 -113.2(6)
C3 Ru1 C25 Ru2 -158.6(4)
C1 Ru1 C25 Ru2 10.7(3)
C2 Ru1 C25 Ru2 108.6(3)
C34 Ru1 C25 Ru2 -104.7(3)
C26 Ru1 C25 Ru2 -133.3(5)
Ru3 Ru1 C25 Ru2 -59.63(15)
C24 C25 C26 C34 -168.2(6)
Ru2 C25 C26 C34 15.4(9)
Ru1 C25 C26 C34 -50.1(6)
C24 C25 C26 C27 3.9(11)
Ru2 C25 C26 C27 -172.5(5)
Ru1 C25 C26 C27 122.0(8)
C24 C25 C26 Ru1 -118.1(6)
Ru2 C25 C26 Ru1 65.5(5)
C3 Ru1 C26 C25 164.9(4)
C1 Ru1 C26 C25 -56.4(6)
C2 Ru1 C26 C25 66.7(4)
C34 Ru1 C26 C25 -133.7(6)
Ru3 Ru1 C26 C25 -100.1(4)
Ru2 Ru1 C26 C25 -33.3(3)
C3 Ru1 C26 C34 -61.5(5)
C1 Ru1 C26 C34 77.2(6)
C2 Ru1 C26 C34 -159.6(4)
C25 Ru1 C26 C34 133.7(6)
Ru3 Ru1 C26 C34 33.5(3)
Ru2 Ru1 C26 C34 100.4(4)
C3 Ru1 C26 C27 36.7(7)
C1 Ru1 C26 C27 175.4(6)
C2 Ru1 C26 C27 -61.4(7)
C25 Ru1 C26 C27 -128.2(8)
C34 Ru1 C26 C27 98.2(7)
Ru3 Ru1 C26 C27 131.7(6)
Ru2 Ru1 C26 C27 -161.5(6)
C25 C26 C27 C32 -171.3(7)
C34 C26 C27 C32 1.3(8)
Ru1 C26 C27 C32 -76.1(7)
C25 C26 C27 C28 10.8(13)
C34 C26 C27 C28 -176.6(7)
Ru1 C26 C27 C28 106.0(8)
C32 C27 C28 C29 3.8(11)
C26 C27 C28 C29 -178.5(7)
C27 C28 C29 C30 -2.5(11)
C28 C29 C30 C31 -0.6(12)
C29 C30 C31 C32 2.3(12)
C28 C27 C32 C31 -2.2(11)
C26 C27 C32 C31 179.7(6)
C28 C27 C32 C33 176.2(6)
C26 C27 C32 C33 -1.9(8)
C30 C31 C32 C27 -0.9(12)
C30 C31 C32 C33 -179.0(7)
C27 C32 C33 C34 1.7(8)
C31 C32 C33 C34 180.0(7)
C25 C26 C34 C33 173.6(6)
C27 C26 C34 C33 -0.2(7)
Ru1 C26 C34 C33 123.4(5)
C25 C26 C34 Ru3 -14.0(9)
C27 C26 C34 Ru3 172.2(4)
Ru1 C26 C34 Ru3 -64.2(5)
C25 C26 C34 Ru1 50.3(6)
C27 C26 C34 Ru1 -123.6(5)
C32 C33 C34 C26 -0.9(8)
C32 C33 C34 Ru3 -173.3(5)
C32 C33 C34 Ru1 80.4(7)
C5 Ru3 C34 C26 -109.1(6)
C6 Ru3 C34 C26 155.9(6)
C4 Ru3 C34 C26 61.7(13)
Ru1 Ru3 C34 C26 61.3(5)
Ru2 Ru3 C34 C26 6.4(5)
C5 Ru3 C34 C33 61.8(6)
C6 Ru3 C34 C33 -33.3(6)
C4 Ru3 C34 C33 -127.4(11)
Ru1 Ru3 C34 C33 -127.9(6)
Ru2 Ru3 C34 C33 177.2(6)
C5 Ru3 C34 Ru1 -170.4(3)
C6 Ru3 C34 Ru1 94.6(3)
C4 Ru3 C34 Ru1 0.4(12)
Ru2 Ru3 C34 Ru1 -54.92(13)
C3 Ru1 C34 C26 125.0(4)
C1 Ru1 C34 C26 -132.6(4)
C2 Ru1 C34 C26 31.6(6)
C25 Ru1 C34 C26 -27.6(4)
Ru3 Ru1 C34 C26 -132.8(5)
Ru2 Ru1 C34 C26 -72.6(4)
C3 Ru1 C34 C33 26.7(6)
C1 Ru1 C34 C33 129.0(6)
C2 Ru1 C34 C33 -66.8(8)
C25 Ru1 C34 C33 -126.0(7)
C26 Ru1 C34 C33 -98.4(7)
Ru3 Ru1 C34 C33 128.9(7)
Ru2 Ru1 C34 C33 -171.0(6)
C3 Ru1 C34 Ru3 -102.2(3)
C1 Ru1 C34 Ru3 0.1(4)
C2 Ru1 C34 Ru3 164.3(3)
C25 Ru1 C34 Ru3 105.2(3)
C26 Ru1 C34 Ru3 132.8(5)
Ru2 Ru1 C34 Ru3 60.12(15)
C37 Ru4 C35 O9 107(92)
C36 Ru4 C35 O9 -153(100)
C67 Ru4 C35 O9 -61(92)
C58 Ru4 C35 O9 -8(92)
C59 Ru4 C35 O9 -41(92)
Ru5 Ru4 C35 O9 55(93)
Ru6 Ru4 C35 O9 37(92)
C37 Ru4 C36 O10 -90(31)
C35 Ru4 C36 O10 172(100)
C67 Ru4 C36 O10 33(31)
C58 Ru4 C36 O10 81(31)
C59 Ru4 C36 O10 64(31)
Ru5 Ru4 C36 O10 -14(31)
Ru6 Ru4 C36 O10 -41(31)
C35 Ru4 C37 O11 64(3)
C36 Ru4 C37 O11 -28(3)
C67 Ru4 C37 O11 -125(3)
C58 Ru4 C37 O11 158(3)
C59 Ru4 C37 O11 -168(3)
Ru5 Ru4 C37 O11 -125(3)
Ru6 Ru4 C37 O11 167(3)
C39 Ru6 C38 O12 52(57)
C56 Ru6 C38 O12 -40(57)
C58 Ru6 C38 O12 -110(57)
Ru4 Ru6 C38 O12 -138(57)
Ru5 Ru6 C38 O12 165(100)
C38 Ru6 C39 O13 159(17)
C56 Ru6 C39 O13 -104(17)
C58 Ru6 C39 O13 -25(17)
Ru4 Ru6 C39 O13 -4(18)
Ru5 Ru6 C39 O13 61(17)
C41 Ru5 C40 O14 -151(23)
C68 Ru5 C40 O14 -57(23)
C67 Ru5 C40 O14 40(23)
Ru4 Ru5 C40 O14 41(23)
Ru6 Ru5 C40 O14 95(23)
C68 Ru5 C41 O15 88(10)
C40 Ru5 C41 O15 -179(100)
C67 Ru5 C41 O15 -2(10)
Ru4 Ru5 C41 O15 -21(11)
Ru6 Ru5 C41 O15 -88(10)
C42 C43 C45 C50 -87.8(9)
C44 C43 C45 C50 148.6(7)
C42 C43 C45 C46 93.9(8)
C44 C43 C45 C46 -29.7(10)
C50 C45 C46 C47 1.1(11)
C43 C45 C46 C47 179.5(7)
C45 C46 C47 C48 -3.0(12)
C46 C47 C48 C49 2.9(13)
C47 C48 C49 C50 -0.8(11)
C47 C48 C49 C52 179.3(7)
C46 C45 C50 C49 1.1(11)
C43 C45 C50 C49 -177.3(7)
C46 C45 C50 N3 -174.7(6)
C43 C45 C50 N3 6.9(10)
C48 C49 C50 C45 -1.2(11)
C52 C49 C50 C45 178.7(7)
C48 C49 C50 N3 174.7(6)
C52 C49 C50 N3 -5.5(10)
C56 N3 C50 C45 -89.7(9)
C54 N3 C50 C45 88.8(9)
C56 N3 C50 C49 94.2(8)
C54 N3 C50 C49 -87.3(9)
C48 C49 C52 C51 -67.2(10)
C50 C49 C52 C51 112.9(8)
C48 C49 C52 C53 55.5(9)
C50 C49 C52 C53 -124.4(8)
C56 N3 C54 C55 1.0(8)
C50 N3 C54 C55 -177.7(6)
N3 C54 C55 N4 -0.9(8)
C56 N4 C55 C54 0.5(9)
C57 N4 C55 C54 179.8(6)
C55 N4 C56 N3 0.1(8)
C57 N4 C56 N3 -179.3(5)
C55 N4 C56 Ru6 -175.2(5)
C57 N4 C56 Ru6 5.4(8)
C54 N3 C56 N4 -0.6(8)
C50 N3 C56 N4 178.0(6)
C54 N3 C56 Ru6 173.0(6)
C50 N3 C56 Ru6 -8.3(12)
C39 Ru6 C56 N4 86.0(6)
C38 Ru6 C56 N4 179.4(5)
C58 Ru6 C56 N4 -12.9(5)
Ru4 Ru6 C56 N4 -63.3(5)
Ru5 Ru6 C56 N4 -62.9(7)
C39 Ru6 C56 N3 -87.2(8)
C38 Ru6 C56 N3 6.2(8)
C58 Ru6 C56 N3 173.9(8)
Ru4 Ru6 C56 N3 123.5(7)
Ru5 Ru6 C56 N3 123.9(6)
C56 N4 C57 C58 9.2(8)
C55 N4 C57 C58 -170.0(7)
N4 C57 C58 C59 165.5(6)
N4 C57 C58 Ru6 -19.5(7)
N4 C57 C58 Ru4 75.2(6)
C39 Ru6 C58 C59 103.4(6)
C38 Ru6 C58 C59 -94.8(13)
C56 Ru6 C58 C59 -167.6(6)
Ru4 Ru6 C58 C59 -63.0(5)
Ru5 Ru6 C58 C59 -9.0(5)
C39 Ru6 C58 C57 -71.1(5)
C38 Ru6 C58 C57 90.7(13)
C56 Ru6 C58 C57 17.9(5)
Ru4 Ru6 C58 C57 122.5(5)
Ru5 Ru6 C58 C57 176.5(5)
C39 Ru6 C58 Ru4 166.4(2)
C38 Ru6 C58 Ru4 -31.8(13)
C56 Ru6 C58 Ru4 -104.6(2)
Ru5 Ru6 C58 Ru4 53.99(13)
C37 Ru4 C58 C59 142.6(4)
C35 Ru4 C58 C59 -118.1(4)
C36 Ru4 C58 C59 -26.8(7)
C67 Ru4 C58 C59 27.1(4)
Ru5 Ru4 C58 C59 72.3(4)
Ru6 Ru4 C58 C59 131.9(5)
C37 Ru4 C58 C57 -102.6(5)
C35 Ru4 C58 C57 -3.4(5)
C36 Ru4 C58 C57 88.0(7)
C67 Ru4 C58 C57 141.9(6)
C59 Ru4 C58 C57 114.8(7)
Ru5 Ru4 C58 C57 -172.9(5)
Ru6 Ru4 C58 C57 -113.4(6)
C37 Ru4 C58 Ru6 10.7(3)
C35 Ru4 C58 Ru6 110.0(3)
C36 Ru4 C58 Ru6 -158.6(4)
C67 Ru4 C58 Ru6 -104.8(3)
C59 Ru4 C58 Ru6 -131.9(5)
Ru5 Ru4 C58 Ru6 -59.55(15)
C57 C58 C59 C67 -168.9(6)
Ru6 C58 C59 C67 16.8(9)
Ru4 C58 C59 C67 -48.7(6)
C57 C58 C59 C60 -0.9(11)
Ru6 C58 C59 C60 -175.2(5)
Ru4 C58 C59 C60 119.3(7)
C57 C58 C59 Ru4 -120.2(6)
Ru6 C58 C59 Ru4 65.5(4)
C37 Ru4 C59 C58 -59.3(6)
C35 Ru4 C59 C58 66.6(4)
C36 Ru4 C59 C58 163.9(4)
C67 Ru4 C59 C58 -135.3(6)
Ru5 Ru4 C59 C58 -101.4(4)
Ru6 Ru4 C59 C58 -34.4(3)
C37 Ru4 C59 C67 76.0(6)
C35 Ru4 C59 C67 -158.0(4)
C36 Ru4 C59 C67 -60.8(5)
C58 Ru4 C59 C67 135.3(6)
Ru5 Ru4 C59 C67 33.9(4)
Ru6 Ru4 C59 C67 100.9(4)
C37 Ru4 C59 C60 176.1(6)
C35 Ru4 C59 C60 -58.0(6)
C36 Ru4 C59 C60 39.3(7)
C67 Ru4 C59 C60 100.1(7)
C58 Ru4 C59 C60 -124.6(8)
Ru5 Ru4 C59 C60 134.0(6)
Ru6 Ru4 C59 C60 -159.0(6)
C58 C59 C60 C61 16.2(13)
C67 C59 C60 C61 -174.9(7)
Ru4 C59 C60 C61 107.4(8)
C58 C59 C60 C65 -167.3(7)
C67 C59 C60 C65 1.6(8)
Ru4 C59 C60 C65 -76.2(7)
C65 C60 C61 C62 3.2(11)
C59 C60 C61 C62 179.3(7)
C60 C61 C62 C63 -0.3(11)
C61 C62 C63 C64 -1.6(13)
C62 C63 C64 C65 0.5(13)
C63 C64 C65 C60 2.4(12)
C63 C64 C65 C66 -174.8(8)
C61 C60 C65 C64 -4.3(11)
C59 C60 C65 C64 178.7(7)
C61 C60 C65 C66 173.4(7)
C59 C60 C65 C66 -3.6(8)
C64 C65 C66 C67 -178.5(8)
C60 C65 C66 C67 4.1(8)
C58 C59 C67 C66 171.2(6)
C60 C59 C67 C66 1.0(8)
Ru4 C59 C67 C66 122.5(5)
C58 C59 C67 Ru5 -16.0(9)
C60 C59 C67 Ru5 173.8(5)
Ru4 C59 C67 Ru5 -64.7(5)
C58 C59 C67 Ru4 48.7(6)
C60 C59 C67 Ru4 -121.5(5)
C65 C66 C67 C59 -3.0(8)
C65 C66 C67 Ru5 -175.9(5)
C65 C66 C67 Ru4 80.2(7)
C41 Ru5 C67 C59 -105.8(6)
C68 Ru5 C67 C59 160.2(6)
C40 Ru5 C67 C59 62.8(13)
Ru4 Ru5 C67 C59 62.3(6)
Ru6 Ru5 C67 C59 7.6(6)
C41 Ru5 C67 C66 65.7(6)
C68 Ru5 C67 C66 -28.3(6)
C40 Ru5 C67 C66 -125.7(10)
Ru4 Ru5 C67 C66 -126.1(6)
Ru6 Ru5 C67 C66 179.1(6)
C41 Ru5 C67 Ru4 -168.1(3)
C68 Ru5 C67 Ru4 97.9(3)
C40 Ru5 C67 Ru4 0.5(11)
Ru6 Ru5 C67 Ru4 -54.76(13)
C37 Ru4 C67 C59 -133.2(4)
C35 Ru4 C67 C59 33.1(6)
C36 Ru4 C67 C59 125.2(4)
C58 Ru4 C67 C59 -27.0(4)
Ru5 Ru4 C67 C59 -132.7(5)
Ru6 Ru4 C67 C59 -72.4(4)
C37 Ru4 C67 C66 126.1(6)
C35 Ru4 C67 C66 -67.7(7)
C36 Ru4 C67 C66 24.5(6)
C58 Ru4 C67 C66 -127.7(6)
C59 Ru4 C67 C66 -100.8(7)
Ru5 Ru4 C67 C66 126.6(6)
Ru6 Ru4 C67 C66 -173.2(6)
C37 Ru4 C67 Ru5 -0.5(4)
C35 Ru4 C67 Ru5 165.7(3)
C36 Ru4 C67 Ru5 -102.1(3)
C58 Ru4 C67 Ru5 105.7(3)
C59 Ru4 C67 Ru5 132.7(5)
Ru6 Ru4 C67 Ru5 60.28(15)
C41 Ru5 C68 O16 2(33)
C40 Ru5 C68 O16 -96(33)
C67 Ru5 C68 O16 100(33)
Ru4 Ru5 C68 O16 152(33)
Ru6 Ru5 C68 O16 174(100)
